data_7252062
loop_
_publ_author_name
'Cong, Yajuan'
'Wang, Haotian'
'Wang, Hong'
'Jiang, Jing'
'Li, Lanying'
'Wu, Runyu'
'Zhang, Yixuan'
'Huo, Qiang'
'Zhu, Meilin'

_publ_section_title
;
 Chemical epigenetic modification uncovers new isocoumarins from the
 endophyte Dothideomycetes sp. BMC-101
;
_journal_issue 32
_journal_name_full 'RSC Advances'
_journal_page_first 29240
_journal_page_last 29248
_journal_paper_doi 10.1039/D6RA02544G
_journal_volume 16
_journal_year 2026
_chemical_formula_moiety 'C14 H18 O4'
_chemical_formula_sum 'C14 H18 O4'
_chemical_formula_weight 250.28
_chemical_name_systematic 'H6-4-2-1-1 and H6-4-2-1-2'
_space_group_crystal_system monoclinic
_space_group_IT_number 14
_space_group_name_Hall '-P 2ybc'
_space_group_name_H-M_alt 'P 1 21/c 1'
_atom_sites_solution_hydrogens geom
_atom_sites_solution_primary dual
_audit_creation_date 2024-06-06
_audit_creation_method
;
Olex2 1.5
(compiled 2024.02.16 svn.r378c4104 for OlexSys, GUI svn.r6928)
;
_audit_update_record
;
2025-04-14 deposited with the CCDC.	2026-05-20 downloaded from the CCDC.
;
_cell_angle_alpha 90
_cell_angle_beta 94.882(2)
_cell_angle_gamma 90
_cell_formula_units_Z 8
_cell_length_a 8.5056(3)
_cell_length_b 39.6740(13)
_cell_length_c 7.9424(3)
_cell_measurement_reflns_used 5860
_cell_measurement_temperature 303.00
_cell_measurement_theta_max 64.66
_cell_measurement_theta_min 2.23
_cell_volume 2670.45(16)
_computing_cell_refinement 'SAINT V8.40B (?, 2016)'
_computing_data_reduction 'SAINT V8.40B (?, 2016)'
_computing_molecular_graphics 'Olex2 1.5 (Dolomanov et al., 2009)'
_computing_publication_material 'Olex2 1.5 (Dolomanov et al., 2009)'
_computing_structure_refinement 'SHELXL 2019/2 (Sheldrick, 2015)'
_computing_structure_solution 'SHELXT 2018/2 (Sheldrick, 2018)'
_diffrn_ambient_temperature 303.00
_diffrn_measured_fraction_theta_full 0.968
_diffrn_measured_fraction_theta_max 0.966
_diffrn_measurement_device_type 'Bruker APEX-II CCD'
_diffrn_measurement_method '\f and \w scans'
_diffrn_radiation_type CuK\a
_diffrn_radiation_wavelength 1.54178
_diffrn_reflns_av_R_equivalents 0.0389
_diffrn_reflns_av_unetI/netI 0.0381
_diffrn_reflns_Laue_measured_fraction_full 0.968
_diffrn_reflns_Laue_measured_fraction_max 0.966
_diffrn_reflns_limit_h_max 9
_diffrn_reflns_limit_h_min -8
_diffrn_reflns_limit_k_max 47
_diffrn_reflns_limit_k_min -45
_diffrn_reflns_limit_l_max 9
_diffrn_reflns_limit_l_min -9
_diffrn_reflns_number 19445
_diffrn_reflns_point_group_measured_fraction_full 0.968
_diffrn_reflns_point_group_measured_fraction_max 0.966
_diffrn_reflns_theta_full 67.679
_diffrn_reflns_theta_max 68.392
_diffrn_reflns_theta_min 2.227
_diffrn_source_current 1.1
_diffrn_source_power 0.05500000000000001
_diffrn_source_voltage 50.0
_diffrn_standards_number 0
_exptl_absorpt_coefficient_mu 0.745
_exptl_absorpt_correction_T_max 0.7531
_exptl_absorpt_correction_T_min 0.6160
_exptl_absorpt_correction_type multi-scan
_exptl_absorpt_process_details
;
SADABS-2016/2 (Bruker,2016/2) was used for absorption correction.
wR2(int) was 0.1301 before and 0.0568 after correction.
The Ratio of minimum to maximum transmission is 0.8180.
The \l/2 correction factor is Not present.
;
_exptl_crystal_colour colourless
_exptl_crystal_colour_primary colourless
_exptl_crystal_density_diffrn 1.245
_exptl_crystal_description block
_exptl_crystal_F_000 1072
_exptl_crystal_size_max 0.2
_exptl_crystal_size_mid 0.18
_exptl_crystal_size_min 0.1
_refine_diff_density_max 0.227
_refine_diff_density_min -0.214
_refine_diff_density_rms 0.040
_refine_ls_extinction_method none
_refine_ls_goodness_of_fit_ref 1.077
_refine_ls_hydrogen_treatment constr
_refine_ls_matrix_type full
_refine_ls_number_parameters 335
_refine_ls_number_reflns 4745
_refine_ls_number_restraints 0
_refine_ls_restrained_S_all 1.077
_refine_ls_R_factor_all 0.0893
_refine_ls_R_factor_gt 0.0674
_refine_ls_shift/su_max 0.000
_refine_ls_shift/su_mean 0.000
_refine_ls_structure_factor_coef Fsqd
_refine_ls_weighting_details 'w=1/[\s^2^(Fo^2^)+(0.0815P)^2^+1.5960P] where P=(Fo^2^+2Fc^2^)/3'
_refine_ls_weighting_scheme calc
_refine_ls_wR_factor_gt 0.1850
_refine_ls_wR_factor_ref 0.2007
_reflns_Friedel_coverage 0.000
_reflns_number_gt 3381
_reflns_number_total 4745
_reflns_threshold_expression 'I > 2\s(I)'
_cod_data_source_file d6ra02544g2.cif
_cod_data_source_block cu_240605zsk_0ma
_cod_database_code 7252062
_shelx_shelxl_version_number 2019/2
_shelx_space_group_comment
;
The symmetry employed for this shelxl refinement is uniquely defined
by the following loop, which should always be used as a source of
symmetry information in preference to the above space-group names.
They are only intended as comments.
;
_shelx_estimated_absorpt_t_max 0.929
_shelx_estimated_absorpt_t_min 0.865
_olex2_refinement_description
;
1. Fixed Uiso
 At 1.2 times of:
  All C(H) groups, All C(H,H) groups
 At 1.5 times of:
  All C(H,H,H) groups, All O(H) groups
2.a Ternary CH refined with riding coordinates:
 C24(H24), C4(H4A), C26(H26), C2(H2)
2.b Secondary CH2 refined with riding coordinates:
 C23(H23A,H23B), C25(H25A,H25B), C5(H5A,H5B), C3(H3A,H3B)
2.c Aromatic/amide H refined with riding coordinates:
 C21(H21), C11(H11)
2.d Idealised Me refined as rotating group:
 C13(H13A,H13B,H13C), C15(H15A,H15B,H15C), C22(H22A,H22B,H22C), C14(H14A,H14B,
 H14C), C27(H27A,H27B,H27C), C1(H1A,H1B,H1C)
2.e Idealised tetrahedral OH refined as rotating group:
 O5(H5), O1(H1), O4(H4), O8(H8)
;
_olex2_submission_special_instructions 'No special instructions were received'

loop_
_space_group_symop_operation_xyz
'x, y, z'
'-x, y+1/2, -z+1/2'
'-x, -y, -z'
'x, -y-1/2, z-1/2'

loop_
_atom_site_label
_atom_site_type_symbol
_atom_site_fract_x
_atom_site_fract_y
_atom_site_fract_z
_atom_site_U_iso_or_equiv
_atom_site_adp_type
_atom_site_occupancy
_atom_site_site_symmetry_order
_atom_site_calc_flag
_atom_site_refinement_flags_posn
_atom_site_refinement_flags_adp
_atom_site_refinement_flags_occupancy
_atom_site_disorder_assembly
_atom_site_disorder_group
O7 O 0.2475(3) 0.33732(6) 0.0525(3) 0.0727(6) Uani 1 1 d . . . . .
O2 O 0.7871(3) 0.33715(5) 1.1144(3) 0.0736(6) Uani 1 1 d . . . . .
O5 O -0.0202(3) 0.39749(6) -0.2933(2) 0.0743(7) Uani 1 1 d . . . . .
H5 H 0.033235 0.380814 -0.310015 0.112 Uiso 1 1 calc R U . . .
O3 O 0.8403(3) 0.36307(6) 1.3540(3) 0.0784(7) Uani 1 1 d . . . . .
O1 O 0.5582(3) 0.28472(6) 0.6960(3) 0.0800(7) Uani 1 1 d . . . . .
H1 H 0.526372 0.276072 0.605672 0.120 Uiso 1 1 calc R U . . .
O4 O 0.7114(3) 0.41967(6) 1.4214(3) 0.0797(7) Uani 1 1 d . . . . .
H4 H 0.770099 0.403418 1.438740 0.119 Uiso 1 1 calc R U . . .
O6 O 0.1702(3) 0.34818(6) -0.2112(3) 0.0834(7) Uani 1 1 d . . . . .
O8 O 0.4462(4) 0.26584(7) 0.3863(3) 0.1017(10) Uani 1 1 d . . . . .
H8 H 0.483415 0.250341 0.334116 0.153 Uiso 1 1 calc R U . . .
C7 C 0.6631(3) 0.39093(7) 1.1542(3) 0.0537(7) Uani 1 1 d . . . . .
C18 C 0.1009(4) 0.38845(8) -0.0104(4) 0.0579(7) Uani 1 1 d . . . . .
C19 C 0.1315(4) 0.40042(8) 0.1559(3) 0.0568(7) Uani 1 1 d . . . . .
C6 C 0.5916(4) 0.39146(7) 0.9881(4) 0.0567(7) Uani 1 1 d . . . . .
C8 C 0.7662(4) 0.36339(8) 1.2151(4) 0.0602(8) Uani 1 1 d . . . . .
C17 C 0.0117(4) 0.40807(8) -0.1307(4) 0.0598(8) Uani 1 1 d . . . . .
C20 C 0.0727(4) 0.43146(8) 0.2005(4) 0.0614(8) Uani 1 1 d . . . . .
C28 C 0.1710(4) 0.35706(8) -0.0645(4) 0.0645(8) Uani 1 1 d . . . . .
C9 C 0.6436(4) 0.41838(8) 1.2617(4) 0.0597(8) Uani 1 1 d . . . . .
C12 C 0.4982(4) 0.41859(8) 0.9311(4) 0.0625(8) Uani 1 1 d . . . . .
C21 C -0.0166(4) 0.44971(8) 0.0787(4) 0.0642(8) Uani 1 1 d . . . . .
H21 H -0.056546 0.470425 0.109459 0.077 Uiso 1 1 calc R U . . .
C16 C -0.0500(4) 0.43900(8) -0.0860(4) 0.0620(8) Uani 1 1 d . . . . .
C24 C 0.2159(4) 0.34186(8) 0.2298(4) 0.0637(8) Uani 1 1 d . . . . .
H24 H 0.108322 0.334251 0.244353 0.076 Uiso 1 1 calc R U . . .
C23 C 0.2306(4) 0.37854(8) 0.2784(4) 0.0667(8) Uani 1 1 d . . . . .
H23A H 0.197072 0.381586 0.391160 0.080 Uiso 1 1 calc R U . . .
H23B H 0.340173 0.385390 0.280186 0.080 Uiso 1 1 calc R U . . .
C10 C 0.5520(4) 0.44590(8) 1.2051(4) 0.0689(9) Uani 1 1 d . . . . .
C25 C 0.3313(4) 0.31924(9) 0.3316(4) 0.0737(9) Uani 1 1 d . . . . .
H25A H 0.310742 0.320751 0.449594 0.088 Uiso 1 1 calc R U . . .
H25B H 0.437221 0.327671 0.321821 0.088 Uiso 1 1 calc R U . . .
C5 C 0.6303(4) 0.36389(8) 0.8708(4) 0.0695(9) Uani 1 1 d . . . . .
H5A H 0.537386 0.359060 0.795212 0.083 Uiso 1 1 calc R U . . .
H5B H 0.712101 0.371764 0.802453 0.083 Uiso 1 1 calc R U . . .
C4 C 0.6845(5) 0.33210(8) 0.9567(4) 0.0732(9) Uani 1 1 d . . . . .
H4A H 0.590327 0.319980 0.986438 0.088 Uiso 1 1 calc R U . . .
C11 C 0.4804(4) 0.44492(8) 1.0432(4) 0.0702(9) Uani 1 1 d . . . . .
H11 H 0.416336 0.462929 1.006707 0.084 Uiso 1 1 calc R U . . .
C26 C 0.3258(4) 0.28242(9) 0.2797(4) 0.0739(10) Uani 1 1 d . . . . .
H26 H 0.351940 0.280684 0.162226 0.089 Uiso 1 1 calc R U . . .
C2 C 0.7036(5) 0.30104(10) 0.6786(5) 0.0818(10) Uani 1 1 d . . . . .
H2 H 0.681074 0.322604 0.621308 0.098 Uiso 1 1 calc R U . . .
C3 C 0.7764(4) 0.30857(10) 0.8561(5) 0.0846(11) Uani 1 1 d . . . . .
H3A H 0.789798 0.287464 0.917301 0.102 Uiso 1 1 calc R U . . .
H3B H 0.880576 0.318070 0.847911 0.102 Uiso 1 1 calc R U . . .
C13 C 0.4213(4) 0.42047(10) 0.7535(4) 0.0806(10) Uani 1 1 d . . . . .
H13A H 0.501243 0.421953 0.675393 0.121 Uiso 1 1 calc R U . . .
H13B H 0.354891 0.440039 0.742126 0.121 Uiso 1 1 calc R U . . .
H13C H 0.358842 0.400618 0.729598 0.121 Uiso 1 1 calc R U . . .
C15 C -0.1487(5) 0.45979(9) -0.2145(4) 0.0802(10) Uani 1 1 d . . . . .
H15A H -0.082622 0.468697 -0.296017 0.120 Uiso 1 1 calc R U . . .
H15B H -0.196936 0.478032 -0.158428 0.120 Uiso 1 1 calc R U . . .
H15C H -0.229188 0.445865 -0.270715 0.120 Uiso 1 1 calc R U . . .
C22 C 0.1063(5) 0.44577(9) 0.3770(4) 0.0807(10) Uani 1 1 d . . . . .
H22A H 0.058496 0.431658 0.456531 0.121 Uiso 1 1 calc R U . . .
H22B H 0.063274 0.468104 0.380886 0.121 Uiso 1 1 calc R U . . .
H22C H 0.218197 0.446609 0.405183 0.121 Uiso 1 1 calc R U . . .
C14 C 0.5370(6) 0.47581(10) 1.3212(5) 0.0974(13) Uani 1 1 d . . . . .
H14A H 0.494512 0.468469 1.423141 0.146 Uiso 1 1 calc R U . . .
H14B H 0.467938 0.492259 1.265695 0.146 Uiso 1 1 calc R U . . .
H14C H 0.639193 0.485643 1.348199 0.146 Uiso 1 1 calc R U . . .
C27 C 0.1710(6) 0.26578(11) 0.2953(7) 0.1183(17) Uani 1 1 d . . . . .
H27A H 0.179273 0.242222 0.269949 0.178 Uiso 1 1 calc R U . . .
H27B H 0.092359 0.275939 0.217407 0.178 Uiso 1 1 calc R U . . .
H27C H 0.141386 0.268449 0.408483 0.178 Uiso 1 1 calc R U . . .
C1 C 0.8138(6) 0.28152(15) 0.5770(7) 0.131(2) Uani 1 1 d . . . . .
H1A H 0.835865 0.260024 0.629305 0.197 Uiso 1 1 calc R U . . .
H1B H 0.910478 0.293852 0.572337 0.197 Uiso 1 1 calc R U . . .
H1C H 0.765598 0.278208 0.464511 0.197 Uiso 1 1 calc R U . . .

loop_
_atom_site_aniso_label
_atom_site_aniso_U_11
_atom_site_aniso_U_22
_atom_site_aniso_U_33
_atom_site_aniso_U_23
_atom_site_aniso_U_13
_atom_site_aniso_U_12
O7 0.0734(15) 0.0858(15) 0.0588(13) 0.0015(11) 0.0059(11) 0.0117(12)
O2 0.0774(16) 0.0704(13) 0.0706(14) -0.0084(11) -0.0084(12) 0.0064(11)
O5 0.0908(18) 0.0850(16) 0.0455(11) 0.0021(10) -0.0044(11) -0.0036(12)
O3 0.0789(16) 0.0902(16) 0.0628(14) -0.0004(11) -0.0134(12) 0.0099(12)
O1 0.0818(17) 0.0879(16) 0.0681(14) -0.0003(12) -0.0059(12) -0.0217(13)
O4 0.0842(18) 0.0984(18) 0.0546(13) -0.0130(12) -0.0044(11) 0.0075(13)
O6 0.102(2) 0.0933(17) 0.0558(14) -0.0060(12) 0.0086(12) 0.0088(14)
O8 0.113(2) 0.107(2) 0.0770(17) -0.0200(14) -0.0366(16) 0.0466(16)
C7 0.0495(17) 0.0626(17) 0.0490(15) 0.0004(13) 0.0040(12) -0.0054(13)
C18 0.0535(18) 0.0712(19) 0.0494(16) 0.0054(13) 0.0063(13) -0.0094(14)
C19 0.0518(18) 0.0687(19) 0.0497(16) 0.0067(13) 0.0037(13) -0.0099(14)
C6 0.0501(17) 0.0689(18) 0.0510(16) -0.0045(13) 0.0047(13) -0.0053(14)
C8 0.0520(18) 0.0693(19) 0.0590(18) -0.0008(14) 0.0020(14) -0.0030(14)
C17 0.0568(19) 0.074(2) 0.0486(16) 0.0074(14) 0.0050(13) -0.0119(15)
C20 0.065(2) 0.0658(18) 0.0530(17) 0.0042(14) 0.0057(14) -0.0096(15)
C28 0.060(2) 0.076(2) 0.0580(19) 0.0016(15) 0.0079(15) -0.0026(15)
C9 0.0553(19) 0.0702(19) 0.0539(17) -0.0011(14) 0.0059(14) -0.0051(14)
C12 0.0550(19) 0.077(2) 0.0555(17) 0.0064(15) 0.0034(14) -0.0034(15)
C21 0.067(2) 0.0638(18) 0.0623(19) 0.0045(14) 0.0081(15) -0.0066(15)
C16 0.064(2) 0.0676(19) 0.0537(17) 0.0093(14) -0.0004(14) -0.0102(15)
C24 0.0587(19) 0.075(2) 0.0563(17) 0.0030(14) 0.0013(14) 0.0026(15)
C23 0.064(2) 0.080(2) 0.0549(17) 0.0034(15) -0.0026(15) -0.0009(16)
C10 0.074(2) 0.0684(19) 0.0640(19) -0.0045(15) 0.0049(16) -0.0030(16)
C25 0.064(2) 0.082(2) 0.073(2) 0.0011(17) -0.0094(17) 0.0084(17)
C5 0.061(2) 0.083(2) 0.0629(19) -0.0108(16) -0.0021(16) 0.0049(16)
C4 0.089(3) 0.0627(19) 0.067(2) -0.0062(15) -0.0024(18) -0.0071(17)
C11 0.070(2) 0.068(2) 0.073(2) 0.0059(16) 0.0040(17) 0.0052(16)
C26 0.073(2) 0.083(2) 0.0626(19) -0.0006(16) -0.0135(17) 0.0173(18)
C2 0.079(3) 0.084(2) 0.083(2) -0.0225(19) 0.009(2) -0.0044(19)
C3 0.062(2) 0.088(2) 0.101(3) -0.035(2) -0.0037(19) 0.0008(18)
C13 0.069(2) 0.105(3) 0.065(2) 0.0110(18) -0.0086(17) 0.0007(19)
C15 0.087(3) 0.081(2) 0.070(2) 0.0113(17) -0.0095(19) 0.0002(19)
C22 0.106(3) 0.079(2) 0.0565(19) -0.0008(16) -0.0003(19) -0.006(2)
C14 0.116(4) 0.080(2) 0.096(3) -0.023(2) 0.011(2) 0.014(2)
C27 0.097(4) 0.090(3) 0.166(5) 0.003(3) -0.001(3) -0.006(3)
C1 0.099(4) 0.175(5) 0.119(4) -0.049(4) 0.010(3) 0.028(3)

loop_
_atom_type_symbol
_atom_type_description
_atom_type_scat_dispersion_real
_atom_type_scat_dispersion_imag
_atom_type_scat_source
C C 0.0181 0.0091 'International Tables Vol C Tables 4.2.6.8 and 6.1.1.4'
H H 0.0000 0.0000 'International Tables Vol C Tables 4.2.6.8 and 6.1.1.4'
O O 0.0492 0.0322 'International Tables Vol C Tables 4.2.6.8 and 6.1.1.4'

loop_
_geom_angle_atom_site_label_1
_geom_angle_atom_site_label_2
_geom_angle_atom_site_label_3
_geom_angle
_geom_angle_site_symmetry_1
_geom_angle_site_symmetry_3
_geom_angle_publ_flag
C28 O7 C24 118.4(2) . . ?
C8 O2 C4 121.0(2) . . ?
C17 O5 H5 109.5 . . ?
C2 O1 H1 109.5 . . ?
C9 O4 H4 109.5 . . ?
C26 O8 H8 109.5 . . ?
C6 C7 C8 121.5(3) . . ?
C9 C7 C6 119.7(3) . . ?
C9 C7 C8 118.6(3) . . ?
C19 C18 C28 121.1(3) . . ?
C17 C18 C19 119.8(3) . . ?
C17 C18 C28 118.9(3) . . ?
C18 C19 C23 117.4(3) . . ?
C20 C19 C18 119.8(3) . . ?
C20 C19 C23 122.7(3) . . ?
C7 C6 C5 118.3(3) . . ?
C12 C6 C7 120.4(3) . . ?
C12 C6 C5 121.0(3) . . ?
O2 C8 C7 119.5(3) . . ?
O3 C8 O2 116.6(3) . . ?
O3 C8 C7 123.8(3) . . ?
O5 C17 C18 121.8(3) . . ?
O5 C17 C16 117.6(3) . . ?
C16 C17 C18 120.6(3) . . ?
C19 C20 C22 121.7(3) . . ?
C21 C20 C19 118.4(3) . . ?
C21 C20 C22 120.0(3) . . ?
O7 C28 C18 118.7(3) . . ?
O6 C28 O7 117.3(3) . . ?
O6 C28 C18 124.0(3) . . ?
O4 C9 C7 122.6(3) . . ?
O4 C9 C10 117.1(3) . . ?
C10 C9 C7 120.3(3) . . ?
C6 C12 C13 122.3(3) . . ?
C11 C12 C6 117.6(3) . . ?
C11 C12 C13 120.1(3) . . ?
C20 C21 H21 118.0 . . ?
C16 C21 C20 123.9(3) . . ?
C16 C21 H21 118.0 . . ?
C17 C16 C15 120.6(3) . . ?
C21 C16 C17 117.4(3) . . ?
C21 C16 C15 122.0(3) . . ?
O7 C24 H24 108.9 . . ?
O7 C24 C23 110.3(3) . . ?
O7 C24 C25 106.1(3) . . ?
C23 C24 H24 108.9 . . ?
C23 C24 C25 113.6(3) . . ?
C25 C24 H24 108.9 . . ?
C19 C23 C24 111.2(3) . . ?
C19 C23 H23A 109.4 . . ?
C19 C23 H23B 109.4 . . ?
C24 C23 H23A 109.4 . . ?
C24 C23 H23B 109.4 . . ?
H23A C23 H23B 108.0 . . ?
C9 C10 C14 119.4(3) . . ?
C11 C10 C9 118.1(3) . . ?
C11 C10 C14 122.5(3) . . ?
C24 C25 H25A 108.5 . . ?
C24 C25 H25B 108.5 . . ?
C24 C25 C26 115.0(3) . . ?
H25A C25 H25B 107.5 . . ?
C26 C25 H25A 108.5 . . ?
C26 C25 H25B 108.5 . . ?
C6 C5 H5A 108.7 . . ?
C6 C5 H5B 108.7 . . ?
H5A C5 H5B 107.6 . . ?
C4 C5 C6 114.3(3) . . ?
C4 C5 H5A 108.7 . . ?
C4 C5 H5B 108.7 . . ?
O2 C4 C5 114.3(3) . . ?
O2 C4 H4A 107.4 . . ?
O2 C4 C3 103.9(3) . . ?
C5 C4 H4A 107.4 . . ?
C5 C4 C3 116.1(3) . . ?
C3 C4 H4A 107.4 . . ?
C12 C11 H11 118.1 . . ?
C10 C11 C12 123.8(3) . . ?
C10 C11 H11 118.1 . . ?
O8 C26 C25 106.1(3) . . ?
O8 C26 H26 108.8 . . ?
O8 C26 C27 109.9(3) . . ?
C25 C26 H26 108.8 . . ?
C27 C26 C25 114.3(3) . . ?
C27 C26 H26 108.8 . . ?
O1 C2 H2 107.9 . . ?
O1 C2 C3 106.9(3) . . ?
O1 C2 C1 114.0(3) . . ?
C3 C2 H2 107.9 . . ?
C1 C2 H2 107.9 . . ?
C1 C2 C3 112.1(4) . . ?
C4 C3 C2 115.4(3) . . ?
C4 C3 H3A 108.4 . . ?
C4 C3 H3B 108.4 . . ?
C2 C3 H3A 108.4 . . ?
C2 C3 H3B 108.4 . . ?
H3A C3 H3B 107.5 . . ?
C12 C13 H13A 109.5 . . ?
C12 C13 H13B 109.5 . . ?
C12 C13 H13C 109.5 . . ?
H13A C13 H13B 109.5 . . ?
H13A C13 H13C 109.5 . . ?
H13B C13 H13C 109.5 . . ?
C16 C15 H15A 109.5 . . ?
C16 C15 H15B 109.5 . . ?
C16 C15 H15C 109.5 . . ?
H15A C15 H15B 109.5 . . ?
H15A C15 H15C 109.5 . . ?
H15B C15 H15C 109.5 . . ?
C20 C22 H22A 109.5 . . ?
C20 C22 H22B 109.5 . . ?
C20 C22 H22C 109.5 . . ?
H22A C22 H22B 109.5 . . ?
H22A C22 H22C 109.5 . . ?
H22B C22 H22C 109.5 . . ?
C10 C14 H14A 109.5 . . ?
C10 C14 H14B 109.5 . . ?
C10 C14 H14C 109.5 . . ?
H14A C14 H14B 109.5 . . ?
H14A C14 H14C 109.5 . . ?
H14B C14 H14C 109.5 . . ?
C26 C27 H27A 109.5 . . ?
C26 C27 H27B 109.5 . . ?
C26 C27 H27C 109.5 . . ?
H27A C27 H27B 109.5 . . ?
H27A C27 H27C 109.5 . . ?
H27B C27 H27C 109.5 . . ?
C2 C1 H1A 109.5 . . ?
C2 C1 H1B 109.5 . . ?
C2 C1 H1C 109.5 . . ?
H1A C1 H1B 109.5 . . ?
H1A C1 H1C 109.5 . . ?
H1B C1 H1C 109.5 . . ?

loop_
_geom_bond_atom_site_label_1
_geom_bond_atom_site_label_2
_geom_bond_distance
_geom_bond_site_symmetry_2
_geom_bond_publ_flag
O7 C28 1.340(4) . ?
O7 C24 1.467(4) . ?
O2 C8 1.334(4) . ?
O2 C4 1.478(4) . ?
O5 H5 0.8200 . ?
O5 C17 1.363(3) . ?
O3 C8 1.223(4) . ?
O1 H1 0.8200 . ?
O1 C2 1.413(4) . ?
O4 H4 0.8200 . ?
O4 C9 1.349(4) . ?
O6 C28 1.217(4) . ?
O8 H8 0.8200 . ?
O8 C26 1.432(4) . ?
C7 C6 1.405(4) . ?
C7 C8 1.457(4) . ?
C7 C9 1.402(4) . ?
C18 C19 1.407(4) . ?
C18 C17 1.404(4) . ?
C18 C28 1.461(5) . ?
C19 C20 1.386(4) . ?
C19 C23 1.507(4) . ?
C6 C12 1.390(4) . ?
C6 C5 1.491(4) . ?
C17 C16 1.393(5) . ?
C20 C21 1.383(4) . ?
C20 C22 1.517(4) . ?
C9 C10 1.393(5) . ?
C12 C11 1.389(5) . ?
C12 C13 1.506(4) . ?
C21 H21 0.9300 . ?
C21 C16 1.382(4) . ?
C16 C15 1.510(4) . ?
C24 H24 0.9800 . ?
C24 C23 1.508(5) . ?
C24 C25 1.512(4) . ?
C23 H23A 0.9700 . ?
C23 H23B 0.9700 . ?
C10 C11 1.375(5) . ?
C10 C14 1.514(5) . ?
C25 H25A 0.9700 . ?
C25 H25B 0.9700 . ?
C25 C26 1.517(5) . ?
C5 H5A 0.9700 . ?
C5 H5B 0.9700 . ?
C5 C4 1.489(5) . ?
C4 H4A 0.9800 . ?
C4 C3 1.492(5) . ?
C11 H11 0.9300 . ?
C26 H26 0.9800 . ?
C26 C27 1.488(6) . ?
C2 H2 0.9800 . ?
C2 C3 1.521(5) . ?
C2 C1 1.503(6) . ?
C3 H3A 0.9700 . ?
C3 H3B 0.9700 . ?
C13 H13A 0.9600 . ?
C13 H13B 0.9600 . ?
C13 H13C 0.9600 . ?
C15 H15A 0.9600 . ?
C15 H15B 0.9600 . ?
C15 H15C 0.9600 . ?
C22 H22A 0.9600 . ?
C22 H22B 0.9600 . ?
C22 H22C 0.9600 . ?
C14 H14A 0.9600 . ?
C14 H14B 0.9600 . ?
C14 H14C 0.9600 . ?
C27 H27A 0.9600 . ?
C27 H27B 0.9600 . ?
C27 H27C 0.9600 . ?
C1 H1A 0.9600 . ?
C1 H1B 0.9600 . ?
C1 H1C 0.9600 . ?

loop_
_geom_torsion_atom_site_label_1
_geom_torsion_atom_site_label_2
_geom_torsion_atom_site_label_3
_geom_torsion_atom_site_label_4
_geom_torsion
_geom_torsion_site_symmetry_1
_geom_torsion_site_symmetry_2
_geom_torsion_site_symmetry_3
_geom_torsion_site_symmetry_4
_geom_torsion_publ_flag
O7 C24 C23 C19 52.2(4) . . . . ?
O7 C24 C25 C26 -55.6(4) . . . . ?
O2 C4 C3 C2 -175.2(3) . . . . ?
O5 C17 C16 C21 -179.6(3) . . . . ?
O5 C17 C16 C15 0.0(5) . . . . ?
O1 C2 C3 C4 -63.0(4) . . . . ?
O4 C9 C10 C11 -179.3(3) . . . . ?
O4 C9 C10 C14 1.8(5) . . . . ?
C7 C6 C12 C11 0.7(5) . . . . ?
C7 C6 C12 C13 179.1(3) . . . . ?
C7 C6 C5 C4 24.4(4) . . . . ?
C7 C9 C10 C11 1.0(5) . . . . ?
C7 C9 C10 C14 -177.9(3) . . . . ?
C18 C19 C20 C21 0.7(4) . . . . ?
C18 C19 C20 C22 -178.4(3) . . . . ?
C18 C19 C23 C24 -27.1(4) . . . . ?
C18 C17 C16 C21 1.6(5) . . . . ?
C18 C17 C16 C15 -178.8(3) . . . . ?
C19 C18 C17 O5 179.8(3) . . . . ?
C19 C18 C17 C16 -1.4(4) . . . . ?
C19 C18 C28 O7 9.1(4) . . . . ?
C19 C18 C28 O6 -167.7(3) . . . . ?
C19 C20 C21 C16 -0.6(5) . . . . ?
C6 C7 C8 O2 -3.6(4) . . . . ?
C6 C7 C8 O3 174.3(3) . . . . ?
C6 C7 C9 O4 -178.8(3) . . . . ?
C6 C7 C9 C10 0.9(4) . . . . ?
C6 C12 C11 C10 1.3(5) . . . . ?
C6 C5 C4 O2 -38.3(4) . . . . ?
C6 C5 C4 C3 -159.3(3) . . . . ?
C8 O2 C4 C5 33.8(5) . . . . ?
C8 O2 C4 C3 161.3(3) . . . . ?
C8 C7 C6 C12 -177.7(3) . . . . ?
C8 C7 C6 C5 -3.2(4) . . . . ?
C8 C7 C9 O4 -2.7(4) . . . . ?
C8 C7 C9 C10 176.9(3) . . . . ?
C17 C18 C19 C20 0.3(4) . . . . ?
C17 C18 C19 C23 -178.8(3) . . . . ?
C17 C18 C28 O7 -175.8(3) . . . . ?
C17 C18 C28 O6 7.4(5) . . . . ?
C20 C19 C23 C24 153.8(3) . . . . ?
C20 C21 C16 C17 -0.5(5) . . . . ?
C20 C21 C16 C15 179.8(3) . . . . ?
C28 O7 C24 C23 -50.3(4) . . . . ?
C28 O7 C24 C25 -173.7(3) . . . . ?
C28 C18 C19 C20 175.3(3) . . . . ?
C28 C18 C19 C23 -3.8(4) . . . . ?
C28 C18 C17 O5 4.6(4) . . . . ?
C28 C18 C17 C16 -176.6(3) . . . . ?
C9 C7 C6 C12 -1.8(4) . . . . ?
C9 C7 C6 C5 172.7(3) . . . . ?
C9 C7 C8 O2 -179.5(3) . . . . ?
C9 C7 C8 O3 -1.7(5) . . . . ?
C9 C10 C11 C12 -2.2(5) . . . . ?
C12 C6 C5 C4 -161.2(3) . . . . ?
C24 O7 C28 O6 -163.6(3) . . . . ?
C24 O7 C28 C18 19.3(4) . . . . ?
C24 C25 C26 O8 178.1(3) . . . . ?
C24 C25 C26 C27 -60.6(5) . . . . ?
C23 C19 C20 C21 179.8(3) . . . . ?
C23 C19 C20 C22 0.7(5) . . . . ?
C23 C24 C25 C26 -176.9(3) . . . . ?
C25 C24 C23 C19 171.1(3) . . . . ?
C5 C6 C12 C11 -173.6(3) . . . . ?
C5 C6 C12 C13 4.7(5) . . . . ?
C5 C4 C3 C2 -48.9(5) . . . . ?
C4 O2 C8 O3 169.6(3) . . . . ?
C4 O2 C8 C7 -12.4(4) . . . . ?
C13 C12 C11 C10 -177.1(3) . . . . ?
C22 C20 C21 C16 178.5(3) . . . . ?
C14 C10 C11 C12 176.7(3) . . . . ?
C1 C2 C3 C4 171.4(4) . . . . ?
